data_4127441
loop_
_publ_author_name
'Antoni, Patrick W.'
'Bruckhoff, Tim'
'Hansmann, Max M.'

_publ_section_title
;
 Organic Redox Systems Based on Pyridinium-Carbene Hybrids.
;
_journal_issue 24
_journal_name_full 'Journal of the American Chemical Society'
_journal_page_first 9701
_journal_page_last 9711
_journal_paper_doi 10.1021/jacs.9b04249
_journal_volume 141
_journal_year 2019
_chemical_formula_moiety 'C29 H35 N3'
_chemical_formula_sum 'C29 H35 N3'
_chemical_formula_weight 425.60
_space_group_crystal_system monoclinic
_space_group_IT_number 9
_space_group_name_Hall 'C -2yc'
_space_group_name_H-M_alt 'C 1 c 1'
_symmetry_space_group_name_Hall 'C -2yc'
_symmetry_space_group_name_H-M 'C 1 c 1'
_atom_sites_solution_hydrogens geom
_atom_sites_solution_primary dual
_audit_creation_date 2019-04-11
_audit_creation_method
;
Olex2 1.2
(compiled 2018.05.29 svn.r3508 for OlexSys, GUI svn.r5506)
;
_cell_angle_alpha 90
_cell_angle_beta 101.045(2)
_cell_angle_gamma 90
_cell_formula_units_Z 8
_cell_length_a 8.8369(6)
_cell_length_b 34.229(2)
_cell_length_c 16.6943(11)
_cell_measurement_reflns_used 9697
_cell_measurement_temperature 99.98
_cell_measurement_theta_max 74.53
_cell_measurement_theta_min 2.58
_cell_volume 4956.1(6)
_computing_cell_refinement 'SAINT V8.38A (?, 2016)'
_computing_data_reduction 'SAINT V8.38A (?, 2016)'
_computing_molecular_graphics 'Olex2 (Dolomanov et al., 2009)'
_computing_publication_material 'Olex2 (Dolomanov et al., 2009)'
_computing_structure_refinement 'ShelXL (Sheldrick, 2015)'
_computing_structure_solution 'XT (Sheldrick, 2015)'
_diffrn_ambient_temperature 99.98
_diffrn_measured_fraction_theta_full 0.811
_diffrn_measured_fraction_theta_max 0.765
_diffrn_measurement_device_type 'Bruker APEX-II CCD'
_diffrn_measurement_method '\f and \w scans'
_diffrn_radiation_type CuK\a
_diffrn_radiation_wavelength 1.54178
_diffrn_reflns_av_unetI/netI 0.0187
_diffrn_reflns_Laue_measured_fraction_full 0.811
_diffrn_reflns_Laue_measured_fraction_max 0.765
_diffrn_reflns_limit_h_max 10
_diffrn_reflns_limit_h_min -11
_diffrn_reflns_limit_k_max 42
_diffrn_reflns_limit_k_min -42
_diffrn_reflns_limit_l_max 20
_diffrn_reflns_limit_l_min -20
_diffrn_reflns_number 9114
_diffrn_reflns_point_group_measured_fraction_full 0.707
_diffrn_reflns_point_group_measured_fraction_max 0.654
_diffrn_reflns_theta_full 67.679
_diffrn_reflns_theta_max 74.431
_diffrn_reflns_theta_min 2.582
_diffrn_standards_number 0
_exptl_absorpt_coefficient_mu 0.508
_exptl_absorpt_correction_T_max 0.518255
_exptl_absorpt_correction_T_min 0.448399
_exptl_absorpt_correction_type none
_exptl_absorpt_process_details
;
 TWINABS-2012/1 (Bruker,2012) was used for absorption correction.

Final HKLF 4 output contains 53688 reflections, Rint = 0.0283
 (50978 with I > 3sig(I), Rint = 0.0281)
;
_exptl_crystal_colour orange
_exptl_crystal_colour_primary orange
_exptl_crystal_density_diffrn 1.141
_exptl_crystal_description block
_exptl_crystal_F_000 1840
_exptl_crystal_recrystallization_method 'The material was recrystallised from Diethylether by slow evaporation'
_exptl_crystal_size_max 0.391
_exptl_crystal_size_mid 0.252
_exptl_crystal_size_min 0.128
_refine_diff_density_max 0.207
_refine_diff_density_min -0.193
_refine_diff_density_rms 0.045
_refine_ls_abs_structure_details
;
 Flack x determined using 4086 quotients [(I+)-(I-)]/[(I+)+(I-)]
 (Parsons, Flack and Wagner, Acta Cryst. B69 (2013) 249-259).
;
_refine_ls_abs_structure_Flack -0.1(2)
_refine_ls_extinction_method none
_refine_ls_goodness_of_fit_ref 1.071
_refine_ls_hydrogen_treatment constr
_refine_ls_matrix_type full
_refine_ls_number_parameters 596
_refine_ls_number_reflns 9114
_refine_ls_number_restraints 2
_refine_ls_restrained_S_all 1.071
_refine_ls_R_factor_all 0.0320
_refine_ls_R_factor_gt 0.0311
_refine_ls_shift/su_max 0.000
_refine_ls_shift/su_mean 0.000
_refine_ls_structure_factor_coef Fsqd
_refine_ls_weighting_details 'w=1/[\s^2^(Fo^2^)+(0.0926P)^2^+0.5114P] where P=(Fo^2^+2Fc^2^)/3'
_refine_ls_weighting_scheme calc
_refine_ls_wR_factor_gt 0.1029
_refine_ls_wR_factor_ref 0.1094
_reflns_Friedel_coverage 0.707
_reflns_Friedel_fraction_full 0.602
_reflns_Friedel_fraction_max 0.543
_reflns_number_gt 9073
_reflns_number_total 9114
_reflns_threshold_expression 'I > 2\s(I)'
_cod_data_source_file ja9b04249_si_004.cif
_cod_data_source_block 0605_cg_0m_4
_cod_database_code 4127441
_shelx_shelxl_version_number 2018/3
_shelx_space_group_comment
;
The symmetry employed for this shelxl refinement is uniquely defined
by the following loop, which should always be used as a source of
symmetry information in preference to the above space-group names.
They are only intended as comments.
;
_shelx_estimated_absorpt_t_max 0.938
_shelx_estimated_absorpt_t_min 0.826
_olex2_refinement_description
;
1. Twinned data refinement
 Scales: 0.4546(16)
 0.5454(16)
2. Fixed Uiso
 At 1.2 times of:
  All C(H) groups
 At 1.5 times of:
  All C(H,H,H) groups
3.a Aromatic/amide H refined with riding coordinates:
 C3(H3), C35(H35), C41(H41), C43(H43), C50(H50), C51(H51), C57(H57), C58(H58),
 C8(H8), C11(H11), C15(H15), C16(H16), C19(H19), C21(H21), C28(H28), C30(H30)
3.b Idealised Me refined as rotating group:
 C5(H5A,H5B,H5C), C37(H37A,H37B,H37C), C38(H38A,H38B,H38C), C45(H45A,H45B,
 H45C), C46(H46A,H46B,H46C), C47(H47A,H47B,H47C), C54(H54A,H54B,H54C), C55(H55A,
 H55B,H55C), C56(H56A,H56B,H56C), C10(H10A,H10B,H10C), C13(H13A,H13B,H13C),
 C14(H14A,H14B,H14C), C23(H23A,H23B,H23C), C24(H24A,H24B,H24C), C25(H25A,H25B,
 H25C), C32(H32A,H32B,H32C), C33(H33A,H33B,H33C), C34(H34A,H34B,H34C)
;
_olex2_diffrn_ambient_temperature_device 'Oxford Cryosystems Cryostream 800'
_olex2_submission_special_instructions 'No special instructions were received'

loop_
_space_group_symop_operation_xyz
'x, y, z'
'x, -y, z+1/2'
'x+1/2, y+1/2, z'
'x+1/2, -y+1/2, z+1/2'

loop_
_atom_site_label
_atom_site_type_symbol
_atom_site_fract_x
_atom_site_fract_y
_atom_site_fract_z
_atom_site_U_iso_or_equiv
_atom_site_adp_type
_atom_site_occupancy
_atom_site_site_symmetry_order
_atom_site_calc_flag
_atom_site_refinement_flags_posn
N1 N 0.6190(3) 0.31151(7) 0.48807(14) 0.0191(5) Uani 1 1 d .
N2 N 0.6638(3) 0.30977(7) 0.36212(14) 0.0183(5) Uani 1 1 d .
N3 N 0.5862(3) 0.16095(8) 0.41846(15) 0.0209(5) Uani 1 1 d .
C1 C 0.6332(3) 0.28545(8) 0.42523(17) 0.0179(5) Uani 1 1 d .
C2 C 0.6248(3) 0.24534(8) 0.42484(17) 0.0181(5) Uani 1 1 d .
C3 C 0.6631(4) 0.22087(9) 0.35964(17) 0.0201(6) Uani 1 1 d .
H3 H 0.702014 0.233195 0.316780 0.024 Uiso 1 1 calc R
C4 C 0.6459(4) 0.18176(9) 0.35733(17) 0.0199(6) Uani 1 1 d .
C5 C 0.4598(4) 0.13377(9) 0.38735(19) 0.0271(7) Uani 1 1 d .
H5A H 0.493950 0.114958 0.350283 0.041 Uiso 1 1 calc GR
H5B H 0.371123 0.148450 0.357874 0.041 Uiso 1 1 calc GR
H5C H 0.429906 0.119790 0.433143 0.041 Uiso 1 1 calc GR
C35 C 0.5877(3) 0.22218(9) 0.49175(17) 0.0181(5) Uani 1 1 d .
H35 H 0.576278 0.235254 0.540436 0.022 Uiso 1 1 calc R
C36 C 0.5688(3) 0.18313(9) 0.48791(16) 0.0193(6) Uani 1 1 d .
C37 C 0.5415(4) 0.15973(10) 0.56050(19) 0.0272(7) Uani 1 1 d .
H37A H 0.620570 0.139394 0.573177 0.041 Uiso 1 1 calc GR
H37B H 0.439388 0.147544 0.547749 0.041 Uiso 1 1 calc GR
H37C H 0.546945 0.177059 0.607693 0.041 Uiso 1 1 calc GR
C38 C 0.6983(5) 0.15624(10) 0.29460(19) 0.0291(7) Uani 1 1 d .
H38A H 0.608782 0.143368 0.261313 0.044 Uiso 1 1 calc GR
H38B H 0.769966 0.136427 0.322093 0.044 Uiso 1 1 calc GR
H38C H 0.750330 0.172302 0.259481 0.044 Uiso 1 1 calc GR
C39 C 0.6281(4) 0.30170(8) 0.27629(16) 0.0173(6) Uani 1 1 d .
C40 C 0.4752(4) 0.29708(9) 0.23723(18) 0.0198(6) Uani 1 1 d .
C41 C 0.4433(4) 0.29108(9) 0.15334(18) 0.0216(6) Uani 1 1 d .
H41 H 0.339481 0.287321 0.126353 0.026 Uiso 1 1 calc R
C42 C 0.5602(4) 0.29045(9) 0.10792(17) 0.0214(6) Uani 1 1 d .
C43 C 0.7121(4) 0.29571(9) 0.14868(18) 0.0209(6) Uani 1 1 d .
H43 H 0.792758 0.294953 0.118422 0.025 Uiso 1 1 calc R
C44 C 0.7484(4) 0.30204(9) 0.23255(17) 0.0193(6) Uani 1 1 d .
C45 C 0.9121(4) 0.30942(11) 0.2750(2) 0.0276(7) Uani 1 1 d .
H45A H 0.927420 0.299198 0.330833 0.041 Uiso 1 1 calc GR
H45B H 0.932524 0.337576 0.276664 0.041 Uiso 1 1 calc GR
H45C H 0.982892 0.296279 0.245228 0.041 Uiso 1 1 calc GR
C46 C 0.3460(4) 0.29996(12) 0.2846(2) 0.0296(7) Uani 1 1 d .
H46A H 0.354783 0.324638 0.314881 0.044 Uiso 1 1 calc GR
H46B H 0.352833 0.278058 0.322905 0.044 Uiso 1 1 calc GR
H46C H 0.246609 0.299059 0.246636 0.044 Uiso 1 1 calc GR
C47 C 0.5236(4) 0.28584(11) 0.01645(18) 0.0291(7) Uani 1 1 d .
H47A H 0.613833 0.293205 -0.006330 0.044 Uiso 1 1 calc GR
H47B H 0.436510 0.302747 -0.006436 0.044 Uiso 1 1 calc GR
H47C H 0.496597 0.258565 0.002646 0.044 Uiso 1 1 calc GR
C48 C 0.6201(4) 0.30277(8) 0.57181(16) 0.0185(6) Uani 1 1 d .
C49 C 0.4805(4) 0.29418(9) 0.59581(18) 0.0207(6) Uani 1 1 d .
C50 C 0.4831(4) 0.28741(9) 0.67837(19) 0.0246(6) Uani 1 1 d .
H50 H 0.390182 0.280562 0.695596 0.029 Uiso 1 1 calc R
C51 C 0.7560(4) 0.29827(9) 0.71026(18) 0.0261(7) Uani 1 1 d .
H51 H 0.849704 0.299292 0.749169 0.031 Uiso 1 1 calc R
C52 C 0.6195(4) 0.29049(9) 0.73643(18) 0.0264(7) Uani 1 1 d .
C53 C 0.7590(4) 0.30463(9) 0.62799(18) 0.0210(6) Uani 1 1 d .
C54 C 0.9090(4) 0.31274(11) 0.6008(2) 0.0270(7) Uani 1 1 d .
H54A H 0.920861 0.340971 0.594314 0.040 Uiso 1 1 calc GR
H54B H 0.908946 0.299690 0.548529 0.040 Uiso 1 1 calc GR
H54C H 0.994885 0.302847 0.641825 0.040 Uiso 1 1 calc GR
C55 C 0.3322(4) 0.29218(10) 0.5345(2) 0.0270(7) Uani 1 1 d .
H55A H 0.336867 0.270455 0.496807 0.041 Uiso 1 1 calc GR
H55B H 0.316724 0.316721 0.503783 0.041 Uiso 1 1 calc GR
H55C H 0.246180 0.288052 0.562894 0.041 Uiso 1 1 calc GR
C56 C 0.6165(5) 0.28661(12) 0.8264(2) 0.0368(9) Uani 1 1 d .
H56A H 0.570765 0.310154 0.845208 0.055 Uiso 1 1 calc GR
H56B H 0.721981 0.283416 0.857066 0.055 Uiso 1 1 calc GR
H56C H 0.554848 0.263760 0.835066 0.055 Uiso 1 1 calc GR
C57 C 0.6458(4) 0.34987(9) 0.46426(18) 0.0218(6) Uani 1 1 d .
H57 H 0.646142 0.372621 0.496894 0.026 Uiso 1 1 calc R
C58 C 0.6706(4) 0.34886(9) 0.38829(17) 0.0219(6) Uani 1 1 d .
H58 H 0.689747 0.370848 0.356947 0.026 Uiso 1 1 calc R
N4 N 0.5807(3) 0.56968(8) 0.64510(15) 0.0235(5) Uani 1 1 d .
N5 N 0.4037(3) 0.56603(8) 0.53145(15) 0.0226(5) Uani 1 1 d .
N6 N 0.5046(3) 0.41791(7) 0.60493(15) 0.0227(5) Uani 1 1 d .
C6 C 0.4977(4) 0.54265(9) 0.58983(18) 0.0198(6) Uani 1 1 d .
C7 C 0.5053(4) 0.50261(9) 0.59233(18) 0.0199(5) Uani 1 1 d .
C8 C 0.3999(3) 0.47717(9) 0.53751(17) 0.0202(6) Uani 1 1 d .
H8 H 0.328951 0.488917 0.494287 0.024 Uiso 1 1 calc R
C9 C 0.3979(4) 0.43823(10) 0.54481(17) 0.0212(6) Uani 1 1 d .
C10 C 0.4388(5) 0.38732(10) 0.6491(2) 0.0334(8) Uani 1 1 d .
H10A H 0.522137 0.372093 0.681913 0.050 Uiso 1 1 calc GR
H10B H 0.373994 0.370061 0.609895 0.050 Uiso 1 1 calc GR
H10C H 0.376069 0.399311 0.684883 0.050 Uiso 1 1 calc GR
C11 C 0.6218(4) 0.48055(9) 0.64830(17) 0.0212(6) Uani 1 1 d .
H11 H 0.702237 0.494543 0.682312 0.025 Uiso 1 1 calc R
C12 C 0.6205(4) 0.44135(9) 0.65392(17) 0.0219(6) Uani 1 1 d .
C13 C 0.7468(4) 0.41883(10) 0.7073(2) 0.0304(7) Uani 1 1 d .
H13A H 0.787916 0.399196 0.674468 0.046 Uiso 1 1 calc GR
H13B H 0.705498 0.405807 0.750799 0.046 Uiso 1 1 calc GR
H13C H 0.829399 0.436770 0.731496 0.046 Uiso 1 1 calc GR
C14 C 0.2897(4) 0.41332(10) 0.4855(2) 0.0292(7) Uani 1 1 d .
H14A H 0.212543 0.401600 0.513197 0.044 Uiso 1 1 calc GR
H14B H 0.348086 0.392591 0.464578 0.044 Uiso 1 1 calc GR
H14C H 0.237873 0.429514 0.439999 0.044 Uiso 1 1 calc GR
C15 C 0.5354(4) 0.60796(9) 0.6198(2) 0.0293(7) Uani 1 1 d .
H15 H 0.572817 0.631362 0.647249 0.035 Uiso 1 1 calc R
C16 C 0.4310(4) 0.60560(9) 0.55075(19) 0.0275(7) Uani 1 1 d .
H16 H 0.383167 0.627103 0.519864 0.033 Uiso 1 1 calc R
C17 C 0.3382(4) 0.55494(9) 0.44918(17) 0.0203(6) Uani 1 1 d .
C18 C 0.4330(4) 0.55244(9) 0.3910(2) 0.0243(6) Uani 1 1 d .
C19 C 0.3642(5) 0.54276(10) 0.3112(2) 0.0287(7) Uani 1 1 d .
H19 H 0.426799 0.540736 0.271065 0.034 Uiso 1 1 calc R
C20 C 0.2076(4) 0.53600(10) 0.28888(19) 0.0273(7) Uani 1 1 d .
C21 C 0.1170(4) 0.53749(9) 0.34920(19) 0.0245(6) Uani 1 1 d .
H21 H 0.009953 0.531866 0.334793 0.029 Uiso 1 1 calc R
C22 C 0.1803(4) 0.54700(9) 0.42958(18) 0.0216(6) Uani 1 1 d .
C23 C 0.6039(4) 0.55942(13) 0.4147(2) 0.0354(8) Uani 1 1 d .
H23A H 0.648131 0.541457 0.458657 0.053 Uiso 1 1 calc GR
H23B H 0.622622 0.586430 0.433463 0.053 Uiso 1 1 calc GR
H23C H 0.652182 0.554934 0.367300 0.053 Uiso 1 1 calc GR
C24 C 0.0836(4) 0.54743(11) 0.4949(2) 0.0276(7) Uani 1 1 d .
H24A H 0.098280 0.572313 0.524453 0.041 Uiso 1 1 calc GR
H24B H 0.115148 0.525879 0.533132 0.041 Uiso 1 1 calc GR
H24C H -0.025339 0.544383 0.469663 0.041 Uiso 1 1 calc GR
C25 C 0.1348(5) 0.52782(13) 0.2009(2) 0.0395(9) Uani 1 1 d .
H25A H 0.214551 0.519354 0.171171 0.059 Uiso 1 1 calc GR
H25B H 0.085486 0.551635 0.175767 0.059 Uiso 1 1 calc GR
H25C H 0.057323 0.507179 0.198743 0.059 Uiso 1 1 calc GR
C26 C 0.6487(4) 0.56232(9) 0.72888(18) 0.0203(6) Uani 1 1 d .
C27 C 0.8080(4) 0.56414(10) 0.75256(19) 0.0243(6) Uani 1 1 d .
C28 C 0.8728(4) 0.55803(10) 0.83471(19) 0.0277(7) Uani 1 1 d .
H28 H 0.981776 0.558859 0.851462 0.033 Uiso 1 1 calc R
C29 C 0.7825(4) 0.55080(9) 0.89248(19) 0.0266(7) Uani 1 1 d .
C30 C 0.6219(4) 0.54973(9) 0.86661(19) 0.0254(7) Uani 1 1 d .
H30 H 0.558561 0.544637 0.905426 0.031 Uiso 1 1 calc R
C31 C 0.5533(4) 0.55592(9) 0.78557(19) 0.0235(6) Uani 1 1 d .
C32 C 0.9079(4) 0.57259(12) 0.6906(2) 0.0350(8) Uani 1 1 d .
H32A H 0.887974 0.599224 0.669747 0.053 Uiso 1 1 calc GR
H32B H 0.883772 0.553958 0.645424 0.053 Uiso 1 1 calc GR
H32C H 1.016717 0.570067 0.716594 0.053 Uiso 1 1 calc GR
C33 C 0.3799(4) 0.55789(12) 0.7598(2) 0.0345(8) Uani 1 1 d .
H33A H 0.346139 0.539587 0.714782 0.052 Uiso 1 1 calc GR
H33B H 0.349389 0.584479 0.741840 0.052 Uiso 1 1 calc GR
H33C H 0.331896 0.550866 0.806073 0.052 Uiso 1 1 calc GR
C34 C 0.8520(5) 0.54607(11) 0.9819(2) 0.0380(9) Uani 1 1 d .
H34A H 0.848703 0.571141 1.009846 0.057 Uiso 1 1 calc GR
H34B H 0.959241 0.537419 0.987724 0.057 Uiso 1 1 calc GR
H34C H 0.793068 0.526573 1.006107 0.057 Uiso 1 1 calc GR

loop_
_atom_site_aniso_label
_atom_site_aniso_U_11
_atom_site_aniso_U_22
_atom_site_aniso_U_33
_atom_site_aniso_U_23
_atom_site_aniso_U_13
_atom_site_aniso_U_12
N1 0.0262(13) 0.0156(12) 0.0161(11) -0.0012(9) 0.0052(10) -0.0013(10)
N2 0.0227(12) 0.0159(11) 0.0163(11) 0.0010(9) 0.0040(9) -0.0014(10)
N3 0.0269(13) 0.0160(11) 0.0195(11) -0.0019(9) 0.0035(10) -0.0015(10)
C1 0.0181(13) 0.0200(14) 0.0158(11) -0.0007(10) 0.0041(10) -0.0009(11)
C2 0.0208(13) 0.0179(13) 0.0151(11) -0.0004(10) 0.0020(10) -0.0003(11)
C3 0.0239(14) 0.0206(14) 0.0159(11) 0.0005(10) 0.0043(11) 0.0010(12)
C4 0.0266(15) 0.0172(14) 0.0157(11) -0.0014(10) 0.0033(11) 0.0026(12)
C5 0.0316(17) 0.0197(15) 0.0271(13) -0.0001(11) -0.0014(13) -0.0046(13)
C35 0.0209(13) 0.0171(13) 0.0164(11) -0.0019(10) 0.0039(10) 0.0010(11)
C36 0.0221(14) 0.0182(14) 0.0181(12) 0.0003(11) 0.0054(11) 0.0007(11)
C37 0.0364(18) 0.0203(15) 0.0277(14) 0.0021(11) 0.0134(14) 0.0002(14)
C38 0.045(2) 0.0203(15) 0.0239(13) -0.0043(12) 0.0126(13) 0.0038(14)
C39 0.0227(15) 0.0122(13) 0.0175(12) 0.0018(10) 0.0049(12) 0.0017(11)
C40 0.0206(15) 0.0176(14) 0.0221(13) 0.0003(11) 0.0061(12) -0.0006(11)
C41 0.0207(14) 0.0189(14) 0.0235(14) -0.0008(10) 0.0002(12) -0.0005(11)
C42 0.0270(15) 0.0183(15) 0.0181(13) -0.0009(10) 0.0019(12) 0.0018(12)
C43 0.0217(15) 0.0226(14) 0.0201(13) 0.0013(10) 0.0083(12) 0.0007(11)
C44 0.0172(15) 0.0202(14) 0.0200(13) 0.0020(10) 0.0025(11) 0.0017(12)
C45 0.0182(15) 0.0375(18) 0.0267(14) -0.0002(13) 0.0038(12) -0.0015(13)
C46 0.0213(15) 0.041(2) 0.0277(14) -0.0027(14) 0.0080(13) -0.0017(14)
C47 0.0360(18) 0.0318(18) 0.0181(14) -0.0001(11) 0.0017(13) 0.0031(15)
C48 0.0279(16) 0.0152(14) 0.0134(12) -0.0012(9) 0.0064(11) -0.0015(11)
C49 0.0261(16) 0.0164(13) 0.0207(13) -0.0015(10) 0.0073(12) 0.0014(11)
C50 0.0342(17) 0.0189(14) 0.0239(14) -0.0020(11) 0.0139(13) -0.0010(13)
C51 0.0374(19) 0.0214(15) 0.0184(14) -0.0015(11) 0.0021(13) -0.0024(14)
C52 0.0440(19) 0.0170(14) 0.0190(13) -0.0029(10) 0.0084(14) -0.0028(14)
C53 0.0254(15) 0.0182(13) 0.0200(13) -0.0019(10) 0.0058(12) -0.0006(12)
C54 0.0222(14) 0.0315(17) 0.0268(14) -0.0001(12) 0.0034(13) -0.0029(13)
C55 0.0261(17) 0.0256(16) 0.0292(15) -0.0006(12) 0.0049(13) -0.0003(13)
C56 0.057(2) 0.0359(19) 0.0199(14) -0.0011(13) 0.0133(15) -0.0040(18)
C57 0.0303(15) 0.0140(13) 0.0210(12) -0.0012(10) 0.0044(12) -0.0008(12)
C58 0.0289(15) 0.0157(13) 0.0207(12) -0.0001(10) 0.0039(12) -0.0024(12)
N4 0.0306(14) 0.0151(12) 0.0222(12) 0.0010(9) -0.0011(11) -0.0013(11)
N5 0.0272(14) 0.0157(12) 0.0225(11) 0.0021(9) -0.0013(11) 0.0009(11)
N6 0.0314(13) 0.0155(12) 0.0202(10) -0.0006(9) 0.0024(10) 0.0013(11)
C6 0.0205(13) 0.0179(14) 0.0197(12) 0.0009(10) 0.0008(11) 0.0011(12)
C7 0.0223(13) 0.0170(13) 0.0202(11) 0.0024(10) 0.0038(11) 0.0000(12)
C8 0.0196(13) 0.0192(14) 0.0208(12) 0.0015(10) 0.0014(11) 0.0022(12)
C9 0.0214(14) 0.0212(15) 0.0202(12) -0.0003(10) 0.0019(11) 0.0001(12)
C10 0.052(2) 0.0170(14) 0.0291(15) 0.0019(12) 0.0028(15) -0.0064(15)
C11 0.0230(14) 0.0208(14) 0.0185(11) -0.0010(11) 0.0004(11) 0.0003(12)
C12 0.0285(15) 0.0199(14) 0.0167(11) -0.0017(11) 0.0032(12) 0.0025(13)
C13 0.0352(18) 0.0223(15) 0.0294(14) 0.0006(12) -0.0049(14) 0.0062(15)
C14 0.0269(16) 0.0220(15) 0.0345(16) -0.0029(13) -0.0042(13) -0.0010(13)
C15 0.0381(19) 0.0153(14) 0.0308(15) 0.0008(12) -0.0026(14) -0.0004(14)
C16 0.0361(17) 0.0159(15) 0.0285(15) 0.0032(11) 0.0012(13) 0.0011(13)
C17 0.0256(15) 0.0152(13) 0.0188(13) 0.0038(10) 0.0012(11) 0.0032(12)
C18 0.0257(16) 0.0175(14) 0.0301(15) 0.0047(12) 0.0061(13) 0.0000(12)
C19 0.0370(19) 0.0270(17) 0.0245(15) 0.0045(12) 0.0119(14) 0.0052(14)
C20 0.0350(18) 0.0249(16) 0.0215(14) 0.0003(11) 0.0042(13) 0.0056(14)
C21 0.0235(15) 0.0204(15) 0.0282(15) 0.0016(11) 0.0016(12) 0.0029(12)
C22 0.0244(15) 0.0174(14) 0.0233(13) 0.0043(10) 0.0055(12) 0.0051(12)
C23 0.0264(17) 0.039(2) 0.0413(19) 0.0036(15) 0.0079(15) -0.0027(15)
C24 0.0276(16) 0.0298(17) 0.0262(14) 0.0033(12) 0.0070(13) 0.0028(13)
C25 0.048(2) 0.043(2) 0.0247(16) -0.0021(14) 0.0002(16) 0.0082(18)
C26 0.0252(15) 0.0142(13) 0.0204(13) -0.0004(10) 0.0015(12) -0.0006(12)
C27 0.0261(16) 0.0225(15) 0.0237(14) -0.0017(11) 0.0034(12) 0.0003(13)
C28 0.0223(15) 0.0306(17) 0.0276(15) -0.0003(12) -0.0017(13) 0.0020(14)
C29 0.0365(18) 0.0202(15) 0.0218(14) 0.0013(11) 0.0023(13) 0.0028(14)
C30 0.0335(18) 0.0189(15) 0.0268(15) 0.0022(11) 0.0132(13) 0.0006(13)
C31 0.0278(16) 0.0146(13) 0.0281(15) -0.0018(11) 0.0051(13) -0.0005(12)
C32 0.0283(17) 0.043(2) 0.0354(16) 0.0011(15) 0.0100(15) -0.0007(16)
C33 0.0246(17) 0.0358(19) 0.0425(18) -0.0001(15) 0.0050(15) -0.0044(14)
C34 0.054(2) 0.0338(19) 0.0222(15) 0.0024(13) -0.0014(16) 0.0076(18)

loop_
_atom_type_symbol
_atom_type_description
_atom_type_scat_dispersion_real
_atom_type_scat_dispersion_imag
_atom_type_scat_source
C C 0.0181 0.0091 'International Tables Vol C Tables 4.2.6.8 and 6.1.1.4'
H H 0.0000 0.0000 'International Tables Vol C Tables 4.2.6.8 and 6.1.1.4'
N N 0.0311 0.0180 'International Tables Vol C Tables 4.2.6.8 and 6.1.1.4'

loop_
_geom_angle_atom_site_label_1
_geom_angle_atom_site_label_2
_geom_angle_atom_site_label_3
_geom_angle
C1 N1 C48 128.0(2)
C1 N1 C57 109.8(2)
C57 N1 C48 120.2(2)
C1 N2 C39 126.6(2)
C58 N2 C1 109.5(2)
C58 N2 C39 118.8(2)
C4 N3 C5 115.1(2)
C36 N3 C4 115.5(2)
C36 N3 C5 115.7(3)
N1 C1 N2 104.0(2)
C2 C1 N1 128.8(3)
C2 C1 N2 127.2(3)
C1 C2 C3 123.7(3)
C1 C2 C35 124.0(3)
C35 C2 C3 112.1(2)
C2 C3 H3 118.3
C4 C3 C2 123.3(3)
C4 C3 H3 118.3
N3 C4 C38 114.5(3)
C3 C4 N3 122.1(3)
C3 C4 C38 123.3(3)
N3 C5 H5A 109.5
N3 C5 H5B 109.5
N3 C5 H5C 109.5
H5A C5 H5B 109.5
H5A C5 H5C 109.5
H5B C5 H5C 109.5
C2 C35 H35 118.4
C36 C35 C2 123.2(3)
C36 C35 H35 118.4
N3 C36 C37 115.5(3)
C35 C36 N3 122.6(3)
C35 C36 C37 121.7(3)
C36 C37 H37A 109.5
C36 C37 H37B 109.5
C36 C37 H37C 109.5
H37A C37 H37B 109.5
H37A C37 H37C 109.5
H37B C37 H37C 109.5
C4 C38 H38A 109.5
C4 C38 H38B 109.5
C4 C38 H38C 109.5
H38A C38 H38B 109.5
H38A C38 H38C 109.5
H38B C38 H38C 109.5
C40 C39 N2 119.9(3)
C40 C39 C44 121.5(2)
C44 C39 N2 118.4(3)
C39 C40 C46 120.7(3)
C41 C40 C39 118.7(3)
C41 C40 C46 120.6(3)
C40 C41 H41 119.3
C40 C41 C42 121.5(3)
C42 C41 H41 119.3
C41 C42 C43 118.5(3)
C41 C42 C47 121.0(3)
C43 C42 C47 120.5(3)
C42 C43 H43 119.1
C44 C43 C42 121.7(3)
C44 C43 H43 119.1
C39 C44 C45 120.9(3)
C43 C44 C39 118.1(3)
C43 C44 C45 121.0(3)
C44 C45 H45A 109.5
C44 C45 H45B 109.5
C44 C45 H45C 109.5
H45A C45 H45B 109.5
H45A C45 H45C 109.5
H45B C45 H45C 109.5
C40 C46 H46A 109.5
C40 C46 H46B 109.5
C40 C46 H46C 109.5
H46A C46 H46B 109.5
H46A C46 H46C 109.5
H46B C46 H46C 109.5
C42 C47 H47A 109.5
C42 C47 H47B 109.5
C42 C47 H47C 109.5
H47A C47 H47B 109.5
H47A C47 H47C 109.5
H47B C47 H47C 109.5
C49 C48 N1 118.9(3)
C53 C48 N1 119.2(3)
C53 C48 C49 121.8(3)
C48 C49 C55 121.1(3)
C50 C49 C48 118.0(3)
C50 C49 C55 120.9(3)
C49 C50 H50 119.3
C49 C50 C52 121.4(3)
C52 C50 H50 119.3
C52 C51 H51 119.3
C52 C51 C53 121.5(3)
C53 C51 H51 119.3
C50 C52 C56 120.3(3)
C51 C52 C50 118.9(3)
C51 C52 C56 120.8(3)
C48 C53 C54 121.1(3)
C51 C53 C48 118.3(3)
C51 C53 C54 120.6(3)
C53 C54 H54A 109.5
C53 C54 H54B 109.5
C53 C54 H54C 109.5
H54A C54 H54B 109.5
H54A C54 H54C 109.5
H54B C54 H54C 109.5
C49 C55 H55A 109.5
C49 C55 H55B 109.5
C49 C55 H55C 109.5
H55A C55 H55B 109.5
H55A C55 H55C 109.5
H55B C55 H55C 109.5
C52 C56 H56A 109.5
C52 C56 H56B 109.5
C52 C56 H56C 109.5
H56A C56 H56B 109.5
H56A C56 H56C 109.5
H56B C56 H56C 109.5
N1 C57 H57 125.9
C58 C57 N1 108.3(3)
C58 C57 H57 125.9
N2 C58 H58 125.8
C57 C58 N2 108.5(3)
C57 C58 H58 125.8
C6 N4 C15 109.4(2)
C6 N4 C26 126.2(2)
C15 N4 C26 119.8(3)
C6 N5 C17 126.1(3)
C16 N5 C6 109.8(2)
C16 N5 C17 119.7(2)
C9 N6 C10 115.6(3)
C9 N6 C12 115.8(2)
C12 N6 C10 115.1(2)
N5 C6 N4 104.2(2)
C7 C6 N4 128.3(3)
C7 C6 N5 127.6(3)
C6 C7 C8 123.7(3)
C6 C7 C11 124.1(3)
C11 C7 C8 112.3(3)
C7 C8 H8 118.2
C9 C8 C7 123.7(3)
C9 C8 H8 118.2
N6 C9 C14 116.1(3)
C8 C9 N6 122.2(3)
C8 C9 C14 121.5(3)
N6 C10 H10A 109.5
N6 C10 H10B 109.5
N6 C10 H10C 109.5
H10A C10 H10B 109.5
H10A C10 H10C 109.5
H10B C10 H10C 109.5
C7 C11 H11 118.5
C12 C11 C7 123.1(3)
C12 C11 H11 118.5
N6 C12 C13 114.9(3)
C11 C12 N6 122.4(3)
C11 C12 C13 122.6(3)
C12 C13 H13A 109.5
C12 C13 H13B 109.5
C12 C13 H13C 109.5
H13A C13 H13B 109.5
H13A C13 H13C 109.5
H13B C13 H13C 109.5
C9 C14 H14A 109.5
C9 C14 H14B 109.5
C9 C14 H14C 109.5
H14A C14 H14B 109.5
H14A C14 H14C 109.5
H14B C14 H14C 109.5
N4 C15 H15 125.9
C16 C15 N4 108.2(3)
C16 C15 H15 125.9
N5 C16 H16 125.8
C15 C16 N5 108.5(3)
C15 C16 H16 125.8
C18 C17 N5 119.6(3)
C22 C17 N5 118.5(3)
C22 C17 C18 121.9(3)
C17 C18 C23 120.7(3)
C19 C18 C17 117.9(3)
C19 C18 C23 121.4(3)
C18 C19 H19 119.0
C20 C19 C18 121.9(3)
C20 C19 H19 119.0
C19 C20 C21 118.7(3)
C19 C20 C25 120.7(3)
C21 C20 C25 120.6(3)
C20 C21 H21 119.3
C22 C21 C20 121.5(3)
C22 C21 H21 119.3
C17 C22 C24 120.5(3)
C21 C22 C17 118.1(3)
C21 C22 C24 121.4(3)
C18 C23 H23A 109.5
C18 C23 H23B 109.5
C18 C23 H23C 109.5
H23A C23 H23B 109.5
H23A C23 H23C 109.5
H23B C23 H23C 109.5
C22 C24 H24A 109.5
C22 C24 H24B 109.5
C22 C24 H24C 109.5
H24A C24 H24B 109.5
H24A C24 H24C 109.5
H24B C24 H24C 109.5
C20 C25 H25A 109.5
C20 C25 H25B 109.5
C20 C25 H25C 109.5
H25A C25 H25B 109.5
H25A C25 H25C 109.5
H25B C25 H25C 109.5
C27 C26 N4 118.8(3)
C27 C26 C31 121.6(3)
C31 C26 N4 119.5(3)
C26 C27 C28 118.4(3)
C26 C27 C32 120.5(3)
C28 C27 C32 121.1(3)
C27 C28 H28 119.1
C29 C28 C27 121.8(3)
C29 C28 H28 119.1
C28 C29 C30 118.3(3)
C28 C29 C34 121.8(3)
C30 C29 C34 119.8(3)
C29 C30 H30 119.2
C31 C30 C29 121.6(3)
C31 C30 H30 119.2
C26 C31 C33 120.6(3)
C30 C31 C26 118.4(3)
C30 C31 C33 120.9(3)
C27 C32 H32A 109.5
C27 C32 H32B 109.5
C27 C32 H32C 109.5
H32A C32 H32B 109.5
H32A C32 H32C 109.5
H32B C32 H32C 109.5
C31 C33 H33A 109.5
C31 C33 H33B 109.5
C31 C33 H33C 109.5
H33A C33 H33B 109.5
H33A C33 H33C 109.5
H33B C33 H33C 109.5
C29 C34 H34A 109.5
C29 C34 H34B 109.5
C29 C34 H34C 109.5
H34A C34 H34B 109.5
H34A C34 H34C 109.5
H34B C34 H34C 109.5

loop_
_geom_bond_atom_site_label_1
_geom_bond_atom_site_label_2
_geom_bond_distance
N1 C1 1.401(4)
N1 C48 1.428(3)
N1 C57 1.405(4)
N2 C1 1.409(4)
N2 C39 1.434(3)
N2 C58 1.405(4)
N3 C4 1.426(4)
N3 C5 1.470(4)
N3 C36 1.419(4)
C1 C2 1.375(4)
C2 C3 1.463(4)
C2 C35 1.458(4)
C3 H3 0.9500
C3 C4 1.347(4)
C4 C38 1.503(4)
C5 H5A 0.9800
C5 H5B 0.9800
C5 H5C 0.9800
C35 H35 0.9500
C35 C36 1.347(4)
C36 C37 1.510(4)
C37 H37A 0.9800
C37 H37B 0.9800
C37 H37C 0.9800
C38 H38A 0.9800
C38 H38B 0.9800
C38 H38C 0.9800
C39 C40 1.392(4)
C39 C44 1.400(4)
C40 C41 1.390(4)
C40 C46 1.511(4)
C41 H41 0.9500
C41 C42 1.394(5)
C42 C43 1.395(4)
C42 C47 1.507(4)
C43 H43 0.9500
C43 C44 1.392(4)
C44 C45 1.505(4)
C45 H45A 0.9800
C45 H45B 0.9800
C45 H45C 0.9800
C46 H46A 0.9800
C46 H46B 0.9800
C46 H46C 0.9800
C47 H47A 0.9800
C47 H47B 0.9800
C47 H47C 0.9800
C48 C49 1.399(4)
C48 C53 1.397(4)
C49 C50 1.394(4)
C49 C55 1.502(4)
C50 H50 0.9500
C50 C52 1.398(5)
C51 H51 0.9500
C51 C52 1.385(5)
C51 C53 1.396(4)
C52 C56 1.512(4)
C53 C54 1.507(4)
C54 H54A 0.9800
C54 H54B 0.9800
C54 H54C 0.9800
C55 H55A 0.9800
C55 H55B 0.9800
C55 H55C 0.9800
C56 H56A 0.9800
C56 H56B 0.9800
C56 H56C 0.9800
C57 H57 0.9500
C57 C58 1.328(4)
C58 H58 0.9500
N4 C6 1.409(4)
N4 C15 1.411(4)
N4 C26 1.435(3)
N5 C6 1.404(4)
N5 C16 1.402(4)
N5 C17 1.436(4)
N6 C9 1.421(4)
N6 C10 1.464(4)
N6 C12 1.428(4)
C6 C7 1.372(4)
C7 C8 1.462(4)
C7 C11 1.461(4)
C8 H8 0.9500
C8 C9 1.339(4)
C9 C14 1.503(4)
C10 H10A 0.9800
C10 H10B 0.9800
C10 H10C 0.9800
C11 H11 0.9500
C11 C12 1.345(4)
C12 C13 1.501(4)
C13 H13A 0.9800
C13 H13B 0.9800
C13 H13C 0.9800
C14 H14A 0.9800
C14 H14B 0.9800
C14 H14C 0.9800
C15 H15 0.9500
C15 C16 1.334(5)
C16 H16 0.9500
C17 C18 1.401(5)
C17 C22 1.398(5)
C18 C19 1.394(5)
C18 C23 1.505(5)
C19 H19 0.9500
C19 C20 1.382(5)
C20 C21 1.402(5)
C20 C25 1.512(4)
C21 H21 0.9500
C21 C22 1.390(4)
C22 C24 1.509(4)
C23 H23A 0.9800
C23 H23B 0.9800
C23 H23C 0.9800
C24 H24A 0.9800
C24 H24B 0.9800
C24 H24C 0.9800
C25 H25A 0.9800
C25 H25B 0.9800
C25 H25C 0.9800
C26 C27 1.389(5)
C26 C31 1.400(5)
C27 C28 1.397(4)
C27 C32 1.510(5)
C28 H28 0.9500
C28 C29 1.387(5)
C29 C30 1.402(5)
C29 C34 1.510(4)
C30 H30 0.9500
C30 C31 1.389(4)
C31 C33 1.511(5)
C32 H32A 0.9800
C32 H32B 0.9800
C32 H32C 0.9800
C33 H33A 0.9800
C33 H33B 0.9800
C33 H33C 0.9800
C34 H34A 0.9800
C34 H34B 0.9800
C34 H34C 0.9800

loop_
_twin_individual_id
_twin_individual_mass_fraction_refined
1 0.4546(16)
2 0.5454(16)
